data_4063567
loop_
_publ_author_name
'Cheung, Chi Wai'
'Chan, Kin Shing'

_publ_section_title
;
 Base-Promoted Selective Aryl C--Br and C--I Bond Cleavage by Iridium(III)
 Porphyrin: Reduction of IrIII--OH to IrIIfor Metalloradical Ipso
 Substitution of Aryl--Halogen Bonds
;
_journal_issue 16
_journal_name_full Organometallics
_journal_page_first 4269
_journal_paper_doi 10.1021/om200251k
_journal_volume 30
_journal_year 2011
_chemical_formula_sum 'C57 H49 Cl3 Ir N5 O4'
_chemical_formula_weight 1166.56
_chemical_name_systematic
; 
 ? 
;
_space_group_IT_number 14
_symmetry_cell_setting monoclinic
_symmetry_space_group_name_Hall '-P 2yn'
_symmetry_space_group_name_H-M 'P 1 21/n 1'
_atom_sites_solution_hydrogens geom
_atom_sites_solution_primary direct
_atom_sites_solution_secondary difmap
_audit_creation_method SHELXL-97
_cell_angle_alpha 90.00
_cell_angle_beta 97.439(4)
_cell_angle_gamma 90.00
_cell_formula_units_Z 4
_cell_length_a 17.819(3)
_cell_length_b 13.421(3)
_cell_length_c 21.519(4)
_cell_measurement_reflns_used 1012
_cell_measurement_temperature 293(2)
_cell_measurement_theta_max 25.23
_cell_measurement_theta_min 2.44
_cell_volume 5102.9(17)
_computing_cell_refinement 'BRUKER SMART CCD DIFFRACTOMETER'
_computing_data_collection 'BRUKER SMART CCD DIFFRACTOMETER'
_computing_data_reduction 'BRUKER SMART CCD DIFFRACTOMETER'
_computing_molecular_graphics 'SIEMENS SHELXTL'
_computing_publication_material 'SIEMENS SHELXTL'
_computing_structure_refinement 'SHELXL-97 (Sheldrick, 1997)'
_computing_structure_solution 'SHELXS-97 (Sheldrick, 1990)'
_diffrn_ambient_temperature 293(2)
_diffrn_measured_fraction_theta_full 0.997
_diffrn_measured_fraction_theta_max 0.997
_diffrn_measurement_device_type 'BRUKER SMART CCD DIFFRACTOMETER'
_diffrn_measurement_method 'OMEGA SCAN'
_diffrn_radiation_monochromator graphite
_diffrn_radiation_source 'fine-focus sealed tube'
_diffrn_radiation_type MoK\a
_diffrn_radiation_wavelength 0.71073
_diffrn_reflns_av_R_equivalents 0.0430
_diffrn_reflns_av_sigmaI/netI 0.0474
_diffrn_reflns_limit_h_max 20
_diffrn_reflns_limit_h_min -21
_diffrn_reflns_limit_k_max 13
_diffrn_reflns_limit_k_min -15
_diffrn_reflns_limit_l_max 25
_diffrn_reflns_limit_l_min -25
_diffrn_reflns_number 27004
_diffrn_reflns_theta_full 25.00
_diffrn_reflns_theta_max 25.00
_diffrn_reflns_theta_min 1.40
_exptl_absorpt_coefficient_mu 2.826
_exptl_absorpt_correction_T_max 1.000
_exptl_absorpt_correction_T_min 0.631312
_exptl_absorpt_correction_type SADABS
_exptl_crystal_colour red
_exptl_crystal_density_diffrn 1.518
_exptl_crystal_density_meas 0
_exptl_crystal_density_method 'not measured'
_exptl_crystal_description block
_exptl_crystal_F_000 2344
_exptl_crystal_size_max 0.40
_exptl_crystal_size_mid 0.30
_exptl_crystal_size_min 0.20
_refine_diff_density_max 1.356
_refine_diff_density_min -0.917
_refine_diff_density_rms 0.103
_refine_ls_extinction_method none
_refine_ls_goodness_of_fit_ref 1.091
_refine_ls_hydrogen_treatment riding
_refine_ls_matrix_type full
_refine_ls_number_parameters 631
_refine_ls_number_reflns 8956
_refine_ls_number_restraints 0
_refine_ls_restrained_S_all 1.091
_refine_ls_R_factor_all 0.0574
_refine_ls_R_factor_gt 0.0379
_refine_ls_shift/su_max 0.006
_refine_ls_shift/su_mean 0.000
_refine_ls_structure_factor_coef Fsqd
_refine_ls_weighting_details 'calc w=1/[\s^2^(Fo^2^)+(0.0383P)^2^+12.1648P] where P=(Fo^2^+2Fc^2^)/3'
_refine_ls_weighting_scheme calc
_refine_ls_wR_factor_gt 0.0902
_refine_ls_wR_factor_ref 0.1016
_reflns_number_gt 6973
_reflns_number_total 8956
_reflns_threshold_expression >2sigma(I)
_cod_data_source_file om200251k_si_006.cif
_cod_data_source_block cwc963
_cod_depositor_comments
;
The following automatic conversions were performed:

'_symmetry_cell_setting' value 'Monoclinic' changed to 'monoclinic'
according to the built-in table from CIF Core dictionary named
'cif_core.dic' version 2.4.1 from 2010-06-29.

Automatic conversion script
Id: cif_fix_values 1715 2011-07-08 13:25:40Z adriana 
;
_cod_original_cell_volume 5103.1(16)
_cod_original_sg_symbol_H-M P2(1)/n
_cod_database_code 4063567

loop_
_symmetry_equiv_pos_as_xyz
'x, y, z'
'-x+1/2, y+1/2, -z+1/2'
'-x, -y, -z'
'x-1/2, -y-1/2, z-1/2'

loop_
_atom_site_label
_atom_site_type_symbol
_atom_site_fract_x
_atom_site_fract_y
_atom_site_fract_z
_atom_site_U_iso_or_equiv
_atom_site_adp_type
_atom_site_occupancy
_atom_site_symmetry_multiplicity
_atom_site_calc_flag
_atom_site_refinement_flags
Ir1 Ir 0.472226(13) 0.362873(15) 0.777646(9) 0.03158(8) Uani 1 1 d .
N1 N 0.4689(3) 0.4886(3) 0.8298(2) 0.0361(11) Uani 1 1 d .
N2 N 0.5370(3) 0.4352(3) 0.7201(2) 0.0372(11) Uani 1 1 d .
N3 N 0.4715(3) 0.2392(3) 0.7235(2) 0.0352(11) Uani 1 1 d .
N4 N 0.4016(3) 0.2941(3) 0.8302(2) 0.0350(11) Uani 1 1 d .
N5 N 0.7513(4) 0.2020(5) 0.9544(3) 0.0663(17) Uani 1 1 d .
C1 C 0.4276(3) 0.5029(4) 0.8790(3) 0.0387(13) Uani 1 1 d .
C2 C 0.4453(4) 0.5990(4) 0.9062(3) 0.0452(15) Uani 1 1 d .
H2A H 0.4259 0.6261 0.9405 0.054 Uiso 1 1 calc R
C3 C 0.4951(4) 0.6425(4) 0.8729(3) 0.0457(15) Uani 1 1 d .
H3A H 0.5165 0.7053 0.8804 0.055 Uiso 1 1 calc R
C4 C 0.5097(3) 0.5752(4) 0.8239(2) 0.0359(13) Uani 1 1 d .
C5 C 0.5536(3) 0.5950(4) 0.7764(3) 0.0376(13) Uani 1 1 d .
C6 C 0.5639(3) 0.5312(4) 0.7268(3) 0.0380(13) Uani 1 1 d .
C7 C 0.5997(4) 0.5560(5) 0.6730(3) 0.0492(16) Uani 1 1 d .
H7A H 0.6231 0.6161 0.6660 0.059 Uiso 1 1 calc R
C8 C 0.5934(4) 0.4779(5) 0.6349(3) 0.0521(17) Uani 1 1 d .
H8A H 0.6115 0.4734 0.5963 0.063 Uiso 1 1 calc R
C9 C 0.5534(3) 0.4014(5) 0.6643(3) 0.0417(14) Uani 1 1 d .
C10 C 0.5388(4) 0.3047(4) 0.6390(3) 0.0425(14) Uani 1 1 d .
C11 C 0.5028(4) 0.2300(4) 0.6683(3) 0.0414(14) Uani 1 1 d .
C12 C 0.4944(4) 0.1285(5) 0.6470(3) 0.0498(16) Uani 1 1 d .
H12A H 0.5101 0.1027 0.6107 0.060 Uiso 1 1 calc R
C13 C 0.4599(4) 0.0779(5) 0.6889(3) 0.0476(15) Uani 1 1 d .
H13A H 0.4489 0.0101 0.6874 0.057 Uiso 1 1 calc R
C14 C 0.4428(3) 0.1463(4) 0.7364(3) 0.0380(13) Uani 1 1 d .
C15 C 0.3999(3) 0.1250(4) 0.7845(3) 0.0372(13) Uani 1 1 d .
C16 C 0.3778(3) 0.1963(4) 0.8264(3) 0.0381(13) Uani 1 1 d .
C17 C 0.3243(4) 0.1792(5) 0.8696(3) 0.0462(15) Uani 1 1 d .
H17A H 0.2998 0.1195 0.8757 0.055 Uiso 1 1 calc R
C18 C 0.3161(4) 0.2661(4) 0.8996(3) 0.0454(15) Uani 1 1 d .
H18A H 0.2843 0.2772 0.9300 0.054 Uiso 1 1 calc R
C19 C 0.3649(3) 0.3380(4) 0.8766(3) 0.0347(13) Uani 1 1 d .
C20 C 0.3767(3) 0.4346(4) 0.8994(2) 0.0383(13) Uani 1 1 d .
C21 C 0.5906(4) 0.6961(4) 0.7765(3) 0.0426(14) Uani 1 1 d .
C22 C 0.5478(4) 0.7818(5) 0.7678(3) 0.0581(18) Uani 1 1 d .
H22A H 0.4953 0.7777 0.7634 0.070 Uiso 1 1 calc R
C23 C 0.5824(6) 0.8739(5) 0.7654(4) 0.076(2) Uani 1 1 d .
H23A H 0.5525 0.9305 0.7580 0.092 Uiso 1 1 calc R
C24 C 0.6604(5) 0.8838(6) 0.7736(4) 0.068(2) Uani 1 1 d .
C25 C 0.7027(4) 0.7987(6) 0.7839(3) 0.066(2) Uani 1 1 d .
H25A H 0.7552 0.8031 0.7902 0.079 Uiso 1 1 calc R
C26 C 0.6681(4) 0.7062(5) 0.7849(3) 0.0541(17) Uani 1 1 d .
H26A H 0.6982 0.6495 0.7914 0.065 Uiso 1 1 calc R
C27 C 0.6977(6) 0.9867(7) 0.7721(5) 0.115(4) Uani 1 1 d .
H27A H 0.7517 0.9794 0.7784 0.173 Uiso 1 1 calc R
H27B H 0.6822 1.0277 0.8047 0.173 Uiso 1 1 calc R
H27C H 0.6825 1.0175 0.7322 0.173 Uiso 1 1 calc R
C31 C 0.5564(4) 0.2820(5) 0.5741(3) 0.0463(15) Uani 1 1 d .
C32 C 0.5010(5) 0.2838(7) 0.5250(3) 0.080(3) Uani 1 1 d .
H32A H 0.4524 0.3028 0.5315 0.097 Uiso 1 1 calc R
C33 C 0.5149(5) 0.2576(7) 0.4645(3) 0.083(3) Uani 1 1 d .
H33A H 0.4755 0.2603 0.4316 0.100 Uiso 1 1 calc R
C34 C 0.5849(5) 0.2282(6) 0.4530(3) 0.062(2) Uani 1 1 d .
C35 C 0.6396(5) 0.2248(7) 0.5029(3) 0.076(2) Uani 1 1 d .
H35A H 0.6879 0.2045 0.4964 0.091 Uiso 1 1 calc R
C36 C 0.6271(4) 0.2501(7) 0.5630(3) 0.070(2) Uani 1 1 d .
H36A H 0.6663 0.2456 0.5959 0.084 Uiso 1 1 calc R
C37 C 0.5996(6) 0.1990(8) 0.3875(3) 0.100(3) Uani 1 1 d .
H37A H 0.6519 0.1809 0.3882 0.150 Uiso 1 1 calc R
H37B H 0.5881 0.2542 0.3595 0.150 Uiso 1 1 calc R
H37C H 0.5682 0.1432 0.3733 0.150 Uiso 1 1 calc R
C41 C 0.3730(3) 0.0206(4) 0.7915(3) 0.0388(13) Uani 1 1 d .
C42 C 0.3270(4) -0.0271(5) 0.7437(3) 0.0493(16) Uani 1 1 d .
H42A H 0.3147 0.0058 0.7057 0.059 Uiso 1 1 calc R
C43 C 0.2988(4) -0.1222(5) 0.7506(3) 0.0543(17) Uani 1 1 d .
H43A H 0.2686 -0.1523 0.7173 0.065 Uiso 1 1 calc R
C44 C 0.3153(4) -0.1724(5) 0.8066(4) 0.0591(19) Uani 1 1 d .
C45 C 0.3612(4) -0.1256(5) 0.8545(4) 0.062(2) Uani 1 1 d .
H45A H 0.3730 -0.1581 0.8927 0.074 Uiso 1 1 calc R
C46 C 0.3897(4) -0.0313(5) 0.8467(3) 0.0513(17) Uani 1 1 d .
H46A H 0.4210 -0.0022 0.8796 0.062 Uiso 1 1 calc R
C47 C 0.2798(5) -0.2731(6) 0.8161(5) 0.093(3) Uani 1 1 d .
H47A H 0.2503 -0.2937 0.7778 0.140 Uiso 1 1 calc R
H47B H 0.2478 -0.2680 0.8486 0.140 Uiso 1 1 calc R
H47C H 0.3190 -0.3211 0.8280 0.140 Uiso 1 1 calc R
C51 C 0.3307(3) 0.4669(4) 0.9498(3) 0.0388(14) Uani 1 1 d .
C52 C 0.3511(4) 0.4449(6) 1.0118(3) 0.067(2) Uani 1 1 d .
H52A H 0.3967 0.4122 1.0238 0.080 Uiso 1 1 calc R
C53 C 0.3060(6) 0.4699(7) 1.0571(3) 0.078(3) Uani 1 1 d .
H53A H 0.3220 0.4538 1.0988 0.094 Uiso 1 1 calc R
C54 C 0.2380(5) 0.5181(6) 1.0419(4) 0.071(2) Uani 1 1 d .
C55 C 0.2185(4) 0.5427(6) 0.9800(4) 0.070(2) Uani 1 1 d .
H55A H 0.1734 0.5766 0.9682 0.084 Uiso 1 1 calc R
C56 C 0.2641(4) 0.5185(6) 0.9343(3) 0.0610(19) Uani 1 1 d .
H56A H 0.2495 0.5375 0.8929 0.073 Uiso 1 1 calc R
C57 C 0.1875(6) 0.5428(8) 1.0913(5) 0.117(4) Uani 1 1 d .
H57A H 0.1424 0.5752 1.0719 0.176 Uiso 1 1 calc R
H57B H 0.2140 0.5863 1.1221 0.176 Uiso 1 1 calc R
H57C H 0.1741 0.4825 1.1112 0.176 Uiso 1 1 calc R
C61 C 0.5618(3) 0.3131(4) 0.8339(2) 0.0343(12) Uani 1 1 d .
C62 C 0.6267(4) 0.2774(5) 0.8112(3) 0.0460(15) Uani 1 1 d .
H62A H 0.6280 0.2775 0.7681 0.055 Uiso 1 1 calc R
C63 C 0.6886(4) 0.2423(5) 0.8494(3) 0.0533(17) Uani 1 1 d .
H63A H 0.7310 0.2198 0.8325 0.064 Uiso 1 1 calc R
C64 C 0.6870(4) 0.2408(5) 0.9137(3) 0.0453(15) Uani 1 1 d .
C65 C 0.6243(4) 0.2755(5) 0.9385(3) 0.0498(16) Uani 1 1 d .
H65A H 0.6233 0.2742 0.9816 0.060 Uiso 1 1 calc R
C66 C 0.5637(4) 0.3118(5) 0.8997(3) 0.0463(15) Uani 1 1 d .
H66A H 0.5223 0.3364 0.9172 0.056 Uiso 1 1 calc R
C71 C 0.3513(7) 0.5185(10) 0.7137(6) 0.138(5) Uani 1 1 d .
H71A H 0.3071 0.5294 0.6839 0.207 Uiso 1 1 calc R
H71B H 0.3924 0.5578 0.7023 0.207 Uiso 1 1 calc R
H71C H 0.3408 0.5376 0.7547 0.207 Uiso 1 1 calc R
C72 C 0.8764(9) -0.0022(11) 1.0574(6) 0.170(7) Uani 1 1 d .
H72A H 0.9285 0.0013 1.0504 0.255 Uiso 1 1 calc R
H72B H 0.8448 -0.0078 1.0179 0.255 Uiso 1 1 calc R
H72C H 0.8690 -0.0593 1.0828 0.255 Uiso 1 1 calc R
C73 C 0.8947(8) 0.4055(11) 0.5618(9) 0.168(6) Uani 1 1 d .
H73A H 0.9138 0.3749 0.6021 0.202 Uiso 1 1 calc R
O1 O 0.8070(3) 0.1745(6) 0.9332(3) 0.101(2) Uani 1 1 d .
O2 O 0.7456(3) 0.1969(5) 1.0114(2) 0.0882(19) Uani 1 1 d .
O3 O 0.3706(2) 0.4198(3) 0.71393(19) 0.0516(11) Uani 1 1 d .
H3 H 0.3681 0.3996 0.6777 0.077 Uiso 1 1 calc R
O4 O 0.8567(4) 0.0867(6) 1.0890(3) 0.115(2) Uani 1 1 d .
H4 H 0.8203 0.1135 1.0684 0.173 Uiso 1 1 calc R
Cl1 Cl 0.9577(2) 0.3595(2) 0.51498(16) 0.1273(11) Uani 1 1 d .
Cl2 Cl 0.8118(4) 0.3626(6) 0.5509(2) 0.304(5) Uani 1 1 d .
Cl3 Cl 0.9073(3) 0.5272(3) 0.5791(4) 0.250(3) Uani 1 1 d .

loop_
_atom_site_aniso_label
_atom_site_aniso_U_11
_atom_site_aniso_U_22
_atom_site_aniso_U_33
_atom_site_aniso_U_23
_atom_site_aniso_U_13
_atom_site_aniso_U_12
Ir1 0.03954(13) 0.02886(12) 0.02766(12) -0.00191(10) 0.00933(8) -0.00235(10)
N1 0.044(3) 0.035(3) 0.030(2) 0.000(2) 0.008(2) -0.001(2)
N2 0.049(3) 0.033(3) 0.031(2) -0.005(2) 0.012(2) -0.004(2)
N3 0.040(3) 0.037(3) 0.031(2) -0.001(2) 0.014(2) -0.001(2)
N4 0.046(3) 0.029(2) 0.031(2) -0.003(2) 0.009(2) -0.004(2)
N5 0.059(4) 0.078(5) 0.060(4) 0.001(3) -0.001(3) 0.018(3)
C1 0.049(4) 0.033(3) 0.034(3) -0.002(2) 0.010(3) 0.001(3)
C2 0.058(4) 0.037(3) 0.044(3) -0.013(3) 0.020(3) -0.001(3)
C3 0.056(4) 0.033(3) 0.049(3) -0.012(3) 0.011(3) -0.008(3)
C4 0.042(3) 0.031(3) 0.035(3) -0.003(2) 0.007(3) -0.003(3)
C5 0.042(3) 0.032(3) 0.040(3) 0.000(3) 0.007(3) -0.006(3)
C6 0.045(3) 0.032(3) 0.038(3) 0.002(2) 0.011(3) -0.002(3)
C7 0.061(4) 0.049(4) 0.040(3) 0.002(3) 0.014(3) -0.016(3)
C8 0.070(5) 0.054(4) 0.036(3) 0.000(3) 0.022(3) -0.017(3)
C9 0.048(4) 0.042(3) 0.035(3) -0.008(3) 0.006(3) 0.002(3)
C10 0.050(4) 0.040(3) 0.038(3) -0.004(3) 0.008(3) -0.003(3)
C11 0.052(4) 0.040(3) 0.033(3) -0.006(3) 0.008(3) -0.002(3)
C12 0.066(4) 0.046(4) 0.040(3) -0.015(3) 0.018(3) -0.005(3)
C13 0.064(4) 0.032(3) 0.050(4) -0.008(3) 0.018(3) -0.004(3)
C14 0.046(3) 0.032(3) 0.035(3) -0.003(3) 0.003(3) -0.002(3)
C15 0.044(3) 0.032(3) 0.034(3) 0.001(2) 0.000(3) -0.006(3)
C16 0.043(3) 0.038(3) 0.034(3) 0.003(3) 0.007(3) -0.004(3)
C17 0.058(4) 0.036(3) 0.046(3) 0.000(3) 0.015(3) -0.014(3)
C18 0.055(4) 0.044(4) 0.041(3) 0.001(3) 0.019(3) -0.007(3)
C19 0.037(3) 0.033(3) 0.037(3) -0.004(2) 0.014(3) -0.004(2)
C20 0.038(3) 0.046(4) 0.031(3) 0.004(3) 0.008(3) 0.006(3)
C21 0.049(4) 0.039(3) 0.041(3) 0.001(3) 0.008(3) -0.007(3)
C22 0.056(4) 0.045(4) 0.070(5) 0.007(3) -0.005(4) -0.009(3)
C23 0.104(7) 0.042(4) 0.079(5) 0.006(4) -0.009(5) -0.006(4)
C24 0.090(6) 0.059(5) 0.055(4) 0.005(4) 0.006(4) -0.035(4)
C25 0.060(5) 0.077(6) 0.065(5) -0.009(4) 0.023(4) -0.031(4)
C26 0.049(4) 0.050(4) 0.067(4) -0.007(3) 0.019(3) -0.006(3)
C27 0.155(10) 0.070(6) 0.120(8) 0.003(6) 0.013(7) -0.064(7)
C31 0.057(4) 0.048(4) 0.036(3) -0.008(3) 0.013(3) -0.006(3)
C32 0.072(5) 0.125(8) 0.045(4) -0.013(5) 0.009(4) 0.022(5)
C33 0.079(6) 0.131(8) 0.038(4) -0.015(5) 0.004(4) 0.007(6)
C34 0.074(5) 0.077(5) 0.038(4) -0.015(3) 0.020(4) -0.007(4)
C35 0.060(5) 0.118(7) 0.054(4) -0.021(5) 0.028(4) 0.007(5)
C36 0.064(5) 0.109(7) 0.038(4) -0.011(4) 0.012(3) 0.003(5)
C37 0.112(8) 0.145(9) 0.044(4) -0.031(5) 0.021(5) -0.006(7)
C41 0.044(4) 0.034(3) 0.038(3) 0.001(3) 0.004(3) -0.003(3)
C42 0.056(4) 0.045(4) 0.046(4) 0.000(3) 0.003(3) -0.008(3)
C43 0.052(4) 0.049(4) 0.061(4) -0.012(3) 0.004(3) -0.009(3)
C44 0.055(4) 0.036(3) 0.085(5) 0.003(4) 0.001(4) -0.001(3)
C45 0.077(5) 0.041(4) 0.063(4) 0.016(3) -0.005(4) -0.008(4)
C46 0.057(4) 0.044(4) 0.050(4) 0.004(3) -0.002(3) -0.010(3)
C47 0.095(7) 0.047(5) 0.135(8) 0.014(5) 0.004(6) -0.022(5)
C51 0.047(4) 0.040(3) 0.032(3) -0.004(3) 0.013(3) -0.003(3)
C52 0.062(5) 0.100(6) 0.040(4) -0.001(4) 0.010(3) 0.009(4)
C53 0.102(7) 0.102(7) 0.037(4) -0.004(4) 0.026(4) -0.010(6)
C54 0.085(6) 0.072(5) 0.066(5) -0.023(4) 0.044(5) -0.025(5)
C55 0.061(5) 0.072(5) 0.083(6) -0.013(4) 0.028(4) 0.005(4)
C56 0.066(5) 0.069(5) 0.050(4) -0.002(4) 0.016(4) 0.009(4)
C57 0.142(10) 0.122(9) 0.107(8) -0.033(7) 0.088(7) -0.032(7)
C61 0.040(3) 0.030(3) 0.034(3) -0.006(2) 0.010(2) -0.004(2)
C62 0.049(4) 0.057(4) 0.033(3) -0.001(3) 0.008(3) 0.003(3)
C63 0.051(4) 0.067(5) 0.044(4) -0.001(3) 0.015(3) 0.011(3)
C64 0.051(4) 0.048(4) 0.036(3) -0.002(3) 0.002(3) 0.002(3)
C65 0.062(4) 0.054(4) 0.033(3) -0.003(3) 0.005(3) 0.013(3)
C66 0.052(4) 0.052(4) 0.036(3) -0.005(3) 0.011(3) 0.013(3)
C71 0.115(10) 0.145(12) 0.147(11) -0.004(9) -0.008(8) 0.031(8)
C72 0.248(18) 0.157(13) 0.103(9) -0.028(9) 0.018(10) 0.065(13)
C73 0.125(11) 0.127(11) 0.268(19) -0.020(12) 0.079(12) -0.010(9)
O1 0.063(4) 0.162(6) 0.077(4) 0.008(4) 0.002(3) 0.048(4)
O2 0.097(4) 0.120(5) 0.044(3) 0.004(3) -0.004(3) 0.039(4)
O3 0.055(3) 0.053(3) 0.045(2) 0.003(2) 0.000(2) 0.005(2)
O4 0.116(6) 0.155(7) 0.068(4) -0.003(4) -0.011(4) 0.041(5)
Cl1 0.136(3) 0.121(2) 0.118(2) 0.0121(19) -0.008(2) 0.013(2)
Cl2 0.245(6) 0.516(12) 0.177(4) -0.167(6) 0.125(4) -0.229(7)
Cl3 0.203(5) 0.089(3) 0.487(10) 0.005(4) 0.153(6) 0.025(3)

loop_
_atom_type_symbol
_atom_type_description
_atom_type_scat_dispersion_real
_atom_type_scat_dispersion_imag
_atom_type_scat_source
C C 0.0033 0.0016 'International Tables Vol C Tables 4.2.6.8 and 6.1.1.4'
H H 0.0000 0.0000 'International Tables Vol C Tables 4.2.6.8 and 6.1.1.4'
N N 0.0061 0.0033 'International Tables Vol C Tables 4.2.6.8 and 6.1.1.4'
O O 0.0106 0.0060 'International Tables Vol C Tables 4.2.6.8 and 6.1.1.4'
Ir Ir -1.4442 7.9887 'International Tables Vol C Tables 4.2.6.8 and 6.1.1.4'
Cl Cl 0.1484 0.1585 'International Tables Vol C Tables 4.2.6.8 and 6.1.1.4'

loop_
_geom_angle_atom_site_label_1
_geom_angle_atom_site_label_2
_geom_angle_atom_site_label_3
_geom_angle
C61 Ir1 N4 90.8(2)
C61 Ir1 N3 91.2(2)
N4 Ir1 N3 89.40(17)
C61 Ir1 N1 91.2(2)
N4 Ir1 N1 90.32(18)
N3 Ir1 N1 177.59(18)
C61 Ir1 N2 93.3(2)
N4 Ir1 N2 175.86(18)
N3 Ir1 N2 90.17(17)
N1 Ir1 N2 89.94(18)
C1 N1 C4 107.0(4)
C1 N1 Ir1 126.6(4)
C4 N1 Ir1 126.4(4)
C9 N2 C6 107.2(5)
C9 N2 Ir1 125.7(4)
C6 N2 Ir1 126.7(4)
C11 N3 C14 106.9(5)
C11 N3 Ir1 126.5(4)
C14 N3 Ir1 126.5(4)
C16 N4 C19 106.0(4)
C16 N4 Ir1 127.7(4)
C19 N4 Ir1 126.3(3)
O1 N5 O2 122.2(6)
O1 N5 C64 120.5(6)
O2 N5 C64 117.3(6)
N1 C1 C20 125.6(5)
N1 C1 C2 109.1(5)
C20 C1 C2 125.3(5)
C3 C2 C1 107.5(5)
C2 C3 C4 108.1(5)
N1 C4 C5 125.4(5)
N1 C4 C3 108.3(5)
C5 C4 C3 126.3(5)
C4 C5 C6 125.9(5)
C4 C5 C21 117.3(5)
C6 C5 C21 116.8(5)
N2 C6 C5 125.1(5)
N2 C6 C7 108.5(5)
C5 C6 C7 126.3(5)
C8 C7 C6 107.8(5)
C7 C8 C9 107.4(5)
N2 C9 C10 126.7(6)
N2 C9 C8 109.1(5)
C10 C9 C8 124.1(5)
C11 C10 C9 124.2(5)
C11 C10 C31 116.1(5)
C9 C10 C31 119.5(5)
N3 C11 C10 126.0(5)
N3 C11 C12 108.8(5)
C10 C11 C12 125.1(5)
C13 C12 C11 107.6(5)
C12 C13 C14 108.3(5)
N3 C14 C15 125.7(5)
N3 C14 C13 108.3(5)
C15 C14 C13 125.8(5)
C14 C15 C16 124.3(5)
C14 C15 C41 118.8(5)
C16 C15 C41 116.9(5)
N4 C16 C15 125.2(5)
N4 C16 C17 109.8(5)
C15 C16 C17 124.9(5)
C18 C17 C16 107.2(5)
C17 C18 C19 107.9(5)
C20 C19 N4 125.6(5)
C20 C19 C18 125.2(5)
N4 C19 C18 109.0(5)
C19 C20 C1 125.0(5)
C19 C20 C51 116.8(5)
C1 C20 C51 118.2(5)
C26 C21 C22 117.6(6)
C26 C21 C5 121.3(6)
C22 C21 C5 121.1(6)
C21 C22 C23 120.5(7)
C24 C23 C22 121.7(8)
C25 C24 C23 117.6(7)
C25 C24 C27 121.5(8)
C23 C24 C27 120.9(9)
C24 C25 C26 120.8(7)
C21 C26 C25 121.7(7)
C32 C31 C36 117.4(6)
C32 C31 C10 120.3(6)
C36 C31 C10 122.0(6)
C31 C32 C33 121.6(8)
C34 C33 C32 121.2(7)
C35 C34 C33 116.6(6)
C35 C34 C37 122.3(7)
C33 C34 C37 121.1(7)
C34 C35 C36 123.2(7)
C31 C36 C35 120.0(7)
C46 C41 C42 116.6(6)
C46 C41 C15 121.8(5)
C42 C41 C15 121.6(5)
C41 C42 C43 122.2(6)
C44 C43 C42 120.3(6)
C43 C44 C45 118.0(6)
C43 C44 C47 120.5(7)
C45 C44 C47 121.3(7)
C44 C45 C46 121.1(7)
C41 C46 C45 121.8(6)
C52 C51 C56 117.2(6)
C52 C51 C20 122.6(6)
C56 C51 C20 120.1(5)
C51 C52 C53 122.0(7)
C54 C53 C52 121.4(7)
C55 C54 C53 116.7(7)
C55 C54 C57 122.0(9)
C53 C54 C57 121.3(9)
C54 C55 C56 122.1(8)
C51 C56 C55 120.6(7)
C62 C61 C66 115.7(5)
C62 C61 Ir1 122.4(4)
C66 C61 Ir1 121.9(4)
C63 C62 C61 123.0(6)
C62 C63 C64 119.0(6)
C65 C64 C63 120.2(6)
C65 C64 N5 120.2(6)
C63 C64 N5 119.6(6)
C66 C65 C64 119.9(6)
C65 C66 C61 122.2(6)
Cl2 C73 Cl3 118.9(9)
Cl2 C73 Cl1 116.9(10)
Cl3 C73 Cl1 113.6(8)

loop_
_geom_bond_atom_site_label_1
_geom_bond_atom_site_label_2
_geom_bond_distance
Ir1 C61 1.990(6)
Ir1 N4 2.020(4)
Ir1 N3 2.027(4)
Ir1 N1 2.032(4)
Ir1 N2 2.044(4)
N1 C1 1.379(7)
N1 C4 1.385(7)
N2 C9 1.352(7)
N2 C6 1.376(7)
N3 C11 1.381(7)
N3 C14 1.389(7)
N4 C16 1.379(7)
N4 C19 1.394(7)
N5 O1 1.204(8)
N5 O2 1.245(7)
N5 C64 1.446(8)
C1 C20 1.400(8)
C1 C2 1.434(8)
C2 C3 1.343(9)
C3 C4 1.438(8)
C4 C5 1.391(8)
C5 C6 1.399(8)
C5 C21 1.509(8)
C6 C7 1.431(8)
C7 C8 1.326(9)
C8 C9 1.441(8)
C9 C10 1.418(8)
C10 C11 1.385(8)
C10 C31 1.502(8)
C11 C12 1.439(8)
C12 C13 1.340(9)
C13 C14 1.435(8)
C14 C15 1.394(8)
C15 C16 1.405(8)
C15 C41 1.495(8)
C16 C17 1.433(8)
C17 C18 1.351(8)
C18 C19 1.430(8)
C19 C20 1.393(8)
C20 C51 1.506(8)
C21 C26 1.378(9)
C21 C22 1.379(9)
C22 C23 1.386(10)
C23 C24 1.384(12)
C24 C25 1.370(11)
C24 C27 1.536(10)
C25 C26 1.387(9)
C31 C32 1.351(9)
C31 C36 1.381(10)
C32 C33 1.401(10)
C33 C34 1.362(11)
C34 C35 1.354(10)
C34 C37 1.518(9)
C35 C36 1.383(9)
C41 C46 1.376(8)
C41 C42 1.387(8)
C42 C43 1.387(9)
C43 C44 1.378(10)
C44 C45 1.381(10)
C44 C47 1.517(10)
C45 C46 1.382(9)
C51 C52 1.368(8)
C51 C56 1.378(9)
C52 C53 1.384(10)
C53 C54 1.375(12)
C54 C55 1.373(11)
C54 C57 1.516(11)
C55 C56 1.393(10)
C61 C62 1.399(8)
C61 C66 1.411(8)
C62 C63 1.371(8)
C63 C64 1.388(8)
C64 C65 1.381(9)
C65 C66 1.367(8)
C71 O3 1.368(12)
C72 O4 1.438(13)
C73 Cl2 1.575(14)
C73 Cl3 1.684(14)
C73 Cl1 1.718(14)
